data_4331738
loop_
_publ_author_name
'Luobeznova, Inna'
'Raizman, Marina'
'Goldberg, Israel'
'Gross, Zeev'

_publ_section_title
;
 Synthesis and Full Characterization of Molybdenum and Antimony Corroles
 and Utilization of the Latter Complexes as Very Efficient Catalysts for
 Highly Selective Aerobic Oxygenation Reactions
;
_journal_issue 1
_journal_name_full 'Inorganic Chemistry'
_journal_page_first 386
_journal_page_last 394
_journal_paper_doi 10.1021/ic051483g
_journal_volume 45
_journal_year 2006
_chemical_formula_moiety '(C37 H8 F15 N4 Mo O), 2(C6 H6)'
_chemical_formula_sum 'C49 H20 F15 Mo N4 O'
_chemical_formula_weight 1061.63
_chemical_name_systematic
; 
 ? 
;
_space_group_IT_number 2
_symmetry_cell_setting triclinic
_symmetry_space_group_name_Hall '-P 1'
_symmetry_space_group_name_H-M 'P -1'
_atom_sites_solution_hydrogens geom
_atom_sites_solution_primary direct
_atom_sites_solution_secondary difmap
_audit_creation_method SHELXL-97
_cell_angle_alpha 70.7720(11)
_cell_angle_beta 84.5440(15)
_cell_angle_gamma 72.6970(14)
_cell_formula_units_Z 2
_cell_length_a 8.4738(1)
_cell_length_b 13.6757(3)
_cell_length_c 19.5250(5)
_cell_measurement_reflns_used 7629
_cell_measurement_temperature 110(2)
_cell_measurement_theta_max 28.19
_cell_measurement_theta_min 2.75
_cell_volume 2039.74(8)
_computing_cell_refinement Denzo
_computing_data_collection 'Collect, Nonius B.V.'
_computing_data_reduction Denzo
_computing_structure_refinement 'SHELXL-97 (Sheldrick, 1997)'
_computing_structure_solution SIR-92
_diffrn_ambient_temperature 110(2)
_diffrn_detector_area_resol_mean '56 microns'
_diffrn_measured_fraction_theta_full 0.956
_diffrn_measured_fraction_theta_max 0.956
_diffrn_measurement_device_type 'Nonius KappaCCD'
_diffrn_measurement_method '1 deg. Phi & Omega scans'
_diffrn_radiation_monochromator graphite
_diffrn_radiation_source 'fine-focus sealed tube'
_diffrn_radiation_type MoK\a
_diffrn_radiation_wavelength 0.71073
_diffrn_reflns_av_R_equivalents 0.0280
_diffrn_reflns_av_sigmaI/netI 0.0529
_diffrn_reflns_limit_h_max 11
_diffrn_reflns_limit_h_min 0
_diffrn_reflns_limit_k_max 18
_diffrn_reflns_limit_k_min -16
_diffrn_reflns_limit_l_max 25
_diffrn_reflns_limit_l_min -25
_diffrn_reflns_number 17386
_diffrn_reflns_theta_full 28.19
_diffrn_reflns_theta_max 28.19
_diffrn_reflns_theta_min 2.75
_exptl_absorpt_coefficient_mu 0.437
_exptl_absorpt_correction_T_max 0.9373
_exptl_absorpt_correction_T_min 0.8800
_exptl_absorpt_correction_type multi-scan
_exptl_crystal_colour red
_exptl_crystal_density_diffrn 1.728
_exptl_crystal_density_method 'not measured'
_exptl_crystal_description prisms
_exptl_crystal_F_000 1054
_exptl_crystal_size_max 0.30
_exptl_crystal_size_mid 0.25
_exptl_crystal_size_min 0.15
_refine_diff_density_max 0.835
_refine_diff_density_min -0.864
_refine_diff_density_rms 0.089
_refine_ls_extinction_method none
_refine_ls_goodness_of_fit_ref 1.025
_refine_ls_hydrogen_treatment constr
_refine_ls_matrix_type full
_refine_ls_number_parameters 631
_refine_ls_number_reflns 9397
_refine_ls_number_restraints 0
_refine_ls_restrained_S_all 1.025
_refine_ls_R_factor_all 0.0571
_refine_ls_R_factor_gt 0.0413
_refine_ls_shift/su_max 0.006
_refine_ls_shift/su_mean 0.001
_refine_ls_structure_factor_coef Fsqd
_refine_ls_weighting_details 'calc w=1/[\s^2^(Fo^2^)+(0.0507P)^2^+1.4101P] where P=(Fo^2^+2Fc^2^)/3'
_refine_ls_weighting_scheme calc
_refine_ls_wR_factor_gt 0.0956
_refine_ls_wR_factor_ref 0.1049
_reflns_number_gt 7629
_reflns_number_total 9397
_reflns_threshold_expression >2sigma(I)
_cod_data_source_file ic051483gsup1.cif
_cod_data_source_block Compound-1a
_cod_original_cell_volume 2039.74(7)
_cod_database_code 4331738

loop_
_symmetry_equiv_pos_as_xyz
'x, y, z'
'-x, -y, -z'

loop_
_atom_site_label
_atom_site_type_symbol
_atom_site_fract_x
_atom_site_fract_y
_atom_site_fract_z
_atom_site_U_iso_or_equiv
_atom_site_adp_type
_atom_site_occupancy
_atom_site_symmetry_multiplicity
_atom_site_calc_flag
_atom_site_refinement_flags
Mo Mo 0.42817(2) 0.923385(16) 0.174441(11) 0.01559(7) Uani 1 1 d .
O O 0.2458(2) 1.01720(14) 0.14816(9) 0.0211(4) Uani 1 1 d .
F1 F 0.1589(2) 0.72447(12) 0.04440(8) 0.0296(4) Uani 1 1 d .
F2 F 0.0803(2) 0.56855(15) 0.01411(9) 0.0406(4) Uani 1 1 d .
F3 F 0.2034(2) 0.35767(14) 0.09630(10) 0.0388(4) Uani 1 1 d .
F4 F 0.3997(2) 0.30824(12) 0.21296(9) 0.0341(4) Uani 1 1 d .
F5 F 0.49284(19) 0.46243(12) 0.23975(8) 0.0283(4) Uani 1 1 d .
F6 F 0.56262(19) 0.61631(12) 0.45695(8) 0.0279(4) Uani 1 1 d .
F7 F 0.5029(2) 0.55712(13) 0.59979(8) 0.0366(4) Uani 1 1 d .
F8 F 0.2837(2) 0.69767(14) 0.65937(8) 0.0380(4) Uani 1 1 d .
F9 F 0.1263(2) 0.89776(13) 0.57410(8) 0.0318(4) Uani 1 1 d .
F10 F 0.17535(19) 0.95675(12) 0.42959(8) 0.0279(4) Uani 1 1 d .
F11 F 0.98633(19) 0.99141(12) 0.28068(8) 0.0274(3) Uani 1 1 d .
F12 F 1.1499(2) 1.12431(14) 0.29577(9) 0.0330(4) Uani 1 1 d .
F13 F 1.0394(2) 1.34032(13) 0.22698(9) 0.0315(4) Uani 1 1 d .
F14 F 0.7851(2) 1.41974(12) 0.13052(9) 0.0306(4) Uani 1 1 d .
F15 F 0.63130(18) 1.28629(12) 0.10857(8) 0.0256(3) Uani 1 1 d .
C1 C 0.6077(3) 0.86724(19) 0.04887(13) 0.0178(5) Uani 1 1 d .
C2 C 0.6288(3) 0.8002(2) 0.00473(13) 0.0194(5) Uani 1 1 d .
H2 H 0.6921 0.8049 -0.0385 0.023 Uiso 1 1 calc R
C3 C 0.5403(3) 0.7271(2) 0.03611(13) 0.0210(5) Uani 1 1 d .
H3 H 0.5314 0.6724 0.0180 0.025 Uiso 1 1 calc R
C4 C 0.4640(3) 0.74719(19) 0.10031(13) 0.0176(5) Uani 1 1 d .
C5 C 0.3786(3) 0.6888(2) 0.15610(13) 0.0187(5) Uani 1 1 d .
C6 C 0.3470(3) 0.70560(19) 0.22407(13) 0.0177(5) Uani 1 1 d .
C7 C 0.2763(3) 0.6440(2) 0.28637(13) 0.0190(5) Uani 1 1 d .
H7 H 0.2302 0.5878 0.2882 0.023 Uiso 1 1 calc R
C8 C 0.2864(3) 0.6797(2) 0.34296(13) 0.0194(5) Uani 1 1 d .
H8 H 0.2501 0.6519 0.3911 0.023 Uiso 1 1 calc R
C9 C 0.3609(3) 0.76622(19) 0.31715(12) 0.0170(5) Uani 1 1 d .
C10 C 0.4020(3) 0.82339(19) 0.35749(13) 0.0176(5) Uani 1 1 d .
C11 C 0.4804(3) 0.90545(19) 0.33093(12) 0.0170(5) Uani 1 1 d .
C12 C 0.5374(3) 0.9585(2) 0.37098(13) 0.0206(5) Uani 1 1 d .
H12 H 0.5225 0.9478 0.4215 0.025 Uiso 1 1 calc R
C13 C 0.6166(3) 1.0272(2) 0.32480(14) 0.0220(5) Uani 1 1 d .
H13 H 0.6652 1.0733 0.3374 0.026 Uiso 1 1 calc R
C14 C 0.6144(3) 1.01812(19) 0.25370(13) 0.0174(5) Uani 1 1 d .
C15 C 0.6995(3) 1.06354(19) 0.19182(13) 0.0172(5) Uani 1 1 d .
C16 C 0.7079(3) 1.03818(19) 0.12746(13) 0.0178(5) Uani 1 1 d .
C17 C 0.8125(3) 1.0581(2) 0.06610(13) 0.0191(5) Uani 1 1 d .
H17 H 0.8847 1.1024 0.0569 0.023 Uiso 1 1 calc R
C18 C 0.7909(3) 1.0018(2) 0.02224(13) 0.0193(5) Uani 1 1 d .
H18 H 0.8452 1.0003 -0.0224 0.023 Uiso 1 1 calc R
C19 C 0.6726(3) 0.94670(19) 0.05637(12) 0.0174(5) Uani 1 1 d .
N21 N 0.5038(2) 0.83455(16) 0.10563(10) 0.0166(4) Uani 1 1 d .
N22 N 0.3932(2) 0.78309(16) 0.24373(10) 0.0164(4) Uani 1 1 d .
N23 N 0.5243(2) 0.94500(16) 0.25847(11) 0.0169(4) Uani 1 1 d .
N24 N 0.6200(2) 0.97355(16) 0.11862(10) 0.0163(4) Uani 1 1 d .
C25 C 0.3303(3) 0.6004(2) 0.14294(13) 0.0186(5) Uani 1 1 d .
C26 C 0.2259(3) 0.6216(2) 0.08572(14) 0.0225(5) Uani 1 1 d .
C27 C 0.1833(3) 0.5420(2) 0.06944(14) 0.0265(6) Uani 1 1 d .
C28 C 0.2431(4) 0.4364(2) 0.11149(15) 0.0279(6) Uani 1 1 d .
C29 C 0.3439(3) 0.4111(2) 0.17003(15) 0.0256(6) Uani 1 1 d .
C30 C 0.3880(3) 0.4922(2) 0.18424(14) 0.0220(5) Uani 1 1 d .
C31 C 0.3704(3) 0.7890(2) 0.43739(13) 0.0176(5) Uani 1 1 d .
C32 C 0.4507(3) 0.6873(2) 0.48355(13) 0.0207(5) Uani 1 1 d .
C33 C 0.4228(3) 0.6551(2) 0.55751(14) 0.0245(6) Uani 1 1 d .
C34 C 0.3128(3) 0.7270(2) 0.58774(13) 0.0256(6) Uani 1 1 d .
C35 C 0.2318(3) 0.8290(2) 0.54402(14) 0.0221(5) Uani 1 1 d .
C36 C 0.2603(3) 0.8576(2) 0.47060(13) 0.0199(5) Uani 1 1 d .
C37 C 0.7972(3) 1.1353(2) 0.19717(13) 0.0181(5) Uani 1 1 d .
C38 C 0.9336(3) 1.0969(2) 0.24312(13) 0.0201(5) Uani 1 1 d .
C39 C 1.0183(3) 1.1641(2) 0.25181(14) 0.0234(5) Uani 1 1 d .
C40 C 0.9655(3) 1.2734(2) 0.21546(14) 0.0231(5) Uani 1 1 d .
C41 C 0.8353(3) 1.3135(2) 0.16700(14) 0.0219(5) Uani 1 1 d .
C42 C 0.7559(3) 1.2447(2) 0.15733(13) 0.0195(5) Uani 1 1 d .
C43 C 0.2277(5) 0.2159(4) 0.4185(3) 0.0650(13) Uani 1 1 d .
H43 H 0.2905 0.1685 0.3932 0.078 Uiso 1 1 calc R
C44 C 0.1676(5) 0.1751(3) 0.4867(2) 0.0580(11) Uani 1 1 d .
H44 H 0.1888 0.0992 0.5082 0.070 Uiso 1 1 calc R
C45 C 0.0784(5) 0.2416(3) 0.5237(2) 0.0503(9) Uani 1 1 d .
H45 H 0.0386 0.2124 0.5710 0.060 Uiso 1 1 calc R
C46 C 0.0464(5) 0.3504(3) 0.4929(2) 0.0509(9) Uani 1 1 d .
H46 H -0.0160 0.3972 0.5187 0.061 Uiso 1 1 calc R
C47 C 0.1040(5) 0.3930(3) 0.4244(2) 0.0563(10) Uani 1 1 d .
H47 H 0.0798 0.4691 0.4029 0.068 Uiso 1 1 calc R
C48 C 0.1959(6) 0.3262(4) 0.3873(2) 0.0659(12) Uani 1 1 d .
H48 H 0.2374 0.3555 0.3404 0.079 Uiso 1 1 calc R
C49 C 0.8603(4) 0.6568(4) 0.1809(2) 0.0569(12) Uani 1 1 d .
H49 H 0.8764 0.6463 0.1347 0.068 Uiso 1 1 calc R
C50 C 0.9018(4) 0.7406(3) 0.1918(2) 0.0550(11) Uani 1 1 d .
H50 H 0.9471 0.7878 0.1533 0.066 Uiso 1 1 calc R
C51 C 0.8771(4) 0.7557(3) 0.2590(2) 0.0466(9) Uani 1 1 d .
H51 H 0.9050 0.8136 0.2667 0.056 Uiso 1 1 calc R
C52 C 0.8123(4) 0.6871(3) 0.31440(19) 0.0409(8) Uani 1 1 d .
H52 H 0.7956 0.6973 0.3607 0.049 Uiso 1 1 calc R
C53 C 0.7716(4) 0.6041(3) 0.3033(2) 0.0439(8) Uani 1 1 d .
H53 H 0.7263 0.5569 0.3418 0.053 Uiso 1 1 calc R
C54 C 0.7958(4) 0.5884(3) 0.2369(2) 0.0514(10) Uani 1 1 d .
H54 H 0.7680 0.5302 0.2296 0.062 Uiso 1 1 calc R

loop_
_atom_site_aniso_label
_atom_site_aniso_U_11
_atom_site_aniso_U_22
_atom_site_aniso_U_33
_atom_site_aniso_U_23
_atom_site_aniso_U_13
_atom_site_aniso_U_12
Mo 0.01443(11) 0.01885(12) 0.01340(11) -0.00430(8) 0.00041(7) -0.00560(8)
O 0.0218(9) 0.0218(9) 0.0178(9) -0.0051(7) 0.0005(7) -0.0048(7)
F1 0.0360(9) 0.0278(8) 0.0242(8) 0.0009(6) -0.0104(7) -0.0150(7)
F2 0.0557(11) 0.0546(11) 0.0250(9) -0.0105(8) -0.0084(8) -0.0351(10)
F3 0.0575(11) 0.0409(10) 0.0381(10) -0.0255(8) 0.0144(8) -0.0329(9)
F4 0.0389(9) 0.0188(8) 0.0409(10) -0.0068(7) 0.0107(8) -0.0087(7)
F5 0.0288(8) 0.0257(8) 0.0261(8) -0.0027(6) -0.0063(6) -0.0055(7)
F6 0.0305(8) 0.0252(8) 0.0210(8) -0.0084(6) 0.0018(6) 0.0030(7)
F7 0.0478(10) 0.0267(9) 0.0188(8) 0.0017(7) -0.0016(7) 0.0042(8)
F8 0.0466(10) 0.0427(10) 0.0116(7) -0.0033(7) 0.0039(7) -0.0008(8)
F9 0.0327(9) 0.0339(9) 0.0224(8) -0.0128(7) 0.0038(7) 0.0033(7)
F10 0.0298(8) 0.0224(8) 0.0214(8) -0.0032(6) -0.0005(6) 0.0035(6)
F11 0.0272(8) 0.0219(8) 0.0294(8) -0.0009(6) -0.0077(6) -0.0072(6)
F12 0.0288(9) 0.0414(10) 0.0320(9) -0.0073(7) -0.0095(7) -0.0164(7)
F13 0.0377(9) 0.0364(9) 0.0338(9) -0.0169(7) 0.0052(7) -0.0250(8)
F14 0.0412(10) 0.0194(8) 0.0294(9) -0.0049(6) 0.0012(7) -0.0093(7)
F15 0.0248(8) 0.0260(8) 0.0232(8) -0.0049(6) -0.0050(6) -0.0050(6)
C1 0.0165(11) 0.0202(12) 0.0144(11) -0.0027(9) -0.0005(9) -0.0047(10)
C2 0.0203(12) 0.0247(13) 0.0146(12) -0.0077(10) 0.0027(9) -0.0074(10)
C3 0.0232(13) 0.0241(13) 0.0177(12) -0.0086(10) 0.0004(10) -0.0074(10)
C4 0.0186(12) 0.0191(12) 0.0156(12) -0.0051(9) -0.0026(9) -0.0056(10)
C5 0.0179(12) 0.0212(12) 0.0177(12) -0.0048(10) -0.0019(9) -0.0073(10)
C6 0.0151(11) 0.0208(12) 0.0186(12) -0.0063(10) -0.0007(9) -0.0068(10)
C7 0.0179(12) 0.0187(12) 0.0190(12) -0.0029(10) 0.0000(9) -0.0068(10)
C8 0.0192(12) 0.0210(12) 0.0147(12) -0.0008(9) 0.0009(9) -0.0067(10)
C9 0.0160(11) 0.0186(12) 0.0138(11) -0.0042(9) 0.0008(9) -0.0024(9)
C10 0.0155(11) 0.0205(12) 0.0144(11) -0.0044(9) -0.0005(9) -0.0027(9)
C11 0.0154(11) 0.0212(12) 0.0119(11) -0.0037(9) 0.0008(8) -0.0035(10)
C12 0.0227(13) 0.0261(13) 0.0146(12) -0.0082(10) 0.0010(9) -0.0076(10)
C13 0.0225(13) 0.0275(14) 0.0215(13) -0.0121(11) 0.0015(10) -0.0106(11)
C14 0.0167(11) 0.0177(12) 0.0186(12) -0.0072(9) 0.0014(9) -0.0048(9)
C15 0.0155(11) 0.0185(12) 0.0180(12) -0.0057(9) -0.0014(9) -0.0052(9)
C16 0.0170(12) 0.0185(12) 0.0176(12) -0.0040(9) -0.0010(9) -0.0061(9)
C17 0.0171(12) 0.0209(12) 0.0178(12) -0.0030(10) 0.0004(9) -0.0069(10)
C18 0.0180(12) 0.0222(13) 0.0166(12) -0.0044(10) 0.0031(9) -0.0070(10)
C19 0.0172(11) 0.0210(12) 0.0131(11) -0.0052(9) 0.0009(9) -0.0046(10)
N21 0.0164(10) 0.0199(10) 0.0141(10) -0.0048(8) 0.0017(7) -0.0071(8)
N22 0.0168(10) 0.0202(10) 0.0125(10) -0.0051(8) 0.0018(7) -0.0066(8)
N23 0.0170(10) 0.0205(10) 0.0152(10) -0.0067(8) 0.0020(8) -0.0075(8)
N24 0.0166(10) 0.0212(10) 0.0126(10) -0.0053(8) 0.0010(7) -0.0080(8)
C25 0.0199(12) 0.0219(13) 0.0161(12) -0.0066(10) 0.0027(9) -0.0092(10)
C26 0.0261(13) 0.0254(13) 0.0168(12) -0.0040(10) 0.0007(10) -0.0119(11)
C27 0.0338(15) 0.0376(16) 0.0174(13) -0.0115(11) 0.0031(11) -0.0215(13)
C28 0.0355(15) 0.0340(15) 0.0283(15) -0.0202(12) 0.0124(12) -0.0226(13)
C29 0.0287(14) 0.0219(13) 0.0262(14) -0.0088(11) 0.0102(11) -0.0090(11)
C30 0.0210(13) 0.0257(13) 0.0200(13) -0.0075(10) 0.0021(10) -0.0080(10)
C31 0.0175(12) 0.0199(12) 0.0147(11) -0.0045(9) 0.0000(9) -0.0055(10)
C32 0.0205(12) 0.0221(13) 0.0182(12) -0.0078(10) 0.0015(9) -0.0031(10)
C33 0.0273(14) 0.0239(13) 0.0171(12) -0.0018(10) -0.0018(10) -0.0044(11)
C34 0.0273(14) 0.0346(15) 0.0107(12) -0.0036(11) 0.0011(10) -0.0070(12)
C35 0.0204(12) 0.0249(13) 0.0193(13) -0.0115(10) 0.0017(10) 0.0007(10)
C36 0.0191(12) 0.0179(12) 0.0184(12) -0.0024(10) -0.0022(9) -0.0019(10)
C37 0.0191(12) 0.0223(13) 0.0154(12) -0.0074(10) 0.0020(9) -0.0084(10)
C38 0.0212(12) 0.0202(13) 0.0178(12) -0.0035(10) 0.0004(9) -0.0072(10)
C39 0.0195(12) 0.0338(15) 0.0202(13) -0.0096(11) 0.0005(10) -0.0111(11)
C40 0.0257(13) 0.0293(14) 0.0231(13) -0.0140(11) 0.0060(10) -0.0159(11)
C41 0.0292(14) 0.0205(13) 0.0187(13) -0.0078(10) 0.0080(10) -0.0115(11)
C42 0.0201(12) 0.0242(13) 0.0147(12) -0.0077(10) 0.0009(9) -0.0055(10)
C43 0.049(2) 0.081(3) 0.086(3) -0.063(3) -0.011(2) -0.005(2)
C44 0.064(3) 0.0347(19) 0.078(3) -0.0198(19) -0.038(2) -0.0045(18)
C45 0.065(2) 0.053(2) 0.042(2) -0.0108(17) -0.0017(17) -0.0340(19)
C46 0.050(2) 0.049(2) 0.062(2) -0.0287(19) 0.0124(18) -0.0167(17)
C47 0.077(3) 0.039(2) 0.046(2) -0.0062(16) 0.0017(19) -0.0136(19)
C48 0.078(3) 0.094(4) 0.039(2) -0.028(2) 0.008(2) -0.037(3)
C49 0.0208(16) 0.100(3) 0.044(2) -0.036(2) -0.0094(14) 0.0099(19)
C50 0.0206(16) 0.062(2) 0.049(2) 0.0167(19) -0.0038(14) 0.0003(16)
C51 0.0280(16) 0.0280(17) 0.079(3) -0.0163(17) -0.0105(16) 0.0012(13)
C52 0.0263(15) 0.052(2) 0.0422(19) -0.0231(16) -0.0033(13) 0.0029(14)
C53 0.0300(16) 0.0418(19) 0.055(2) -0.0126(16) 0.0077(15) -0.0079(14)
C54 0.0271(17) 0.055(2) 0.086(3) -0.046(2) -0.0033(17) -0.0041(16)

loop_
_atom_type_symbol
_atom_type_description
_atom_type_scat_dispersion_real
_atom_type_scat_dispersion_imag
_atom_type_scat_source
C C 0.0033 0.0016 'International Tables Vol C Tables 4.2.6.8 and 6.1.1.4'
H H 0.0000 0.0000 'International Tables Vol C Tables 4.2.6.8 and 6.1.1.4'
F F 0.0171 0.0103 'International Tables Vol C Tables 4.2.6.8 and 6.1.1.4'
N N 0.0061 0.0033 'International Tables Vol C Tables 4.2.6.8 and 6.1.1.4'
O O 0.0106 0.0060 'International Tables Vol C Tables 4.2.6.8 and 6.1.1.4'
Mo Mo -1.6832 0.6857 'International Tables Vol C Tables 4.2.6.8 and 6.1.1.4'

loop_
_geom_angle_atom_site_label_1
_geom_angle_atom_site_label_2
_geom_angle_atom_site_label_3
_geom_angle
O Mo N24 111.65(8)
O Mo N21 111.46(8)
N24 Mo N21 74.94(8)
O Mo N22 110.78(8)
N24 Mo N22 136.93(8)
N21 Mo N22 83.18(8)
O Mo N23 110.17(8)
N24 Mo N23 83.34(8)
N21 Mo N23 137.72(8)
N22 Mo N23 88.98(8)
N21 C1 C19 112.4(2)
N21 C1 C2 107.8(2)
C19 C1 C2 139.3(2)
C3 C2 C1 107.2(2)
C3 C2 H2 126.4
C1 C2 H2 126.4
C2 C3 C4 108.5(2)
C2 C3 H3 125.7
C4 C3 H3 125.7
N21 C4 C5 121.1(2)
N21 C4 C3 107.1(2)
C5 C4 C3 131.4(2)
C4 C5 C6 123.3(2)
C4 C5 C25 117.0(2)
C6 C5 C25 119.6(2)
N22 C6 C5 124.6(2)
N22 C6 C7 107.6(2)
C5 C6 C7 127.6(2)
C8 C7 C6 108.3(2)
C8 C7 H7 125.9
C6 C7 H7 125.9
C7 C8 C9 108.1(2)
C7 C8 H8 125.9
C9 C8 H8 125.9
N22 C9 C10 124.4(2)
N22 C9 C8 107.9(2)
C10 C9 C8 127.6(2)
C11 C10 C9 126.2(2)
C11 C10 C31 116.3(2)
C9 C10 C31 117.4(2)
N23 C11 C10 124.1(2)
N23 C11 C12 108.0(2)
C10 C11 C12 127.9(2)
C13 C12 C11 108.5(2)
C13 C12 H12 125.7
C11 C12 H12 125.7
C12 C13 C14 108.3(2)
C12 C13 H13 125.8
C14 C13 H13 125.8
C15 C14 N23 124.9(2)
C15 C14 C13 127.5(2)
N23 C14 C13 107.2(2)
C16 C15 C14 123.3(2)
C16 C15 C37 118.4(2)
C14 C15 C37 118.1(2)
N24 C16 C15 121.5(2)
N24 C16 C17 107.4(2)
C15 C16 C17 130.7(2)
C18 C17 C16 108.1(2)
C18 C17 H17 125.9
C16 C17 H17 125.9
C17 C18 C19 107.1(2)
C17 C18 H18 126.4
C19 C18 H18 126.4
N24 C19 C1 113.0(2)
N24 C19 C18 108.1(2)
C1 C19 C18 138.6(2)
C4 N21 C1 109.2(2)
C4 N21 Mo 132.25(16)
C1 N21 Mo 118.41(16)
C9 N22 C6 108.0(2)
C9 N22 Mo 123.35(16)
C6 N22 Mo 125.94(15)
C11 N23 C14 107.88(19)
C11 N23 Mo 124.00(16)
C14 N23 Mo 126.85(16)
C16 N24 C19 109.1(2)
C16 N24 Mo 132.35(16)
C19 N24 Mo 118.41(16)
C30 C25 C26 115.3(2)
C30 C25 C5 123.6(2)
C26 C25 C5 121.0(2)
F1 C26 C27 117.2(2)
F1 C26 C25 119.6(2)
C27 C26 C25 123.2(2)
F2 C27 C28 120.5(2)
F2 C27 C26 119.9(2)
C28 C27 C26 119.6(2)
F3 C28 C27 120.4(3)
F3 C28 C29 119.9(3)
C27 C28 C29 119.6(2)
F4 C29 C28 120.3(2)
F4 C29 C30 120.0(2)
C28 C29 C30 119.6(2)
F5 C30 C29 117.2(2)
F5 C30 C25 120.2(2)
C29 C30 C25 122.6(2)
C32 C31 C36 115.6(2)
C32 C31 C10 122.4(2)
C36 C31 C10 122.0(2)
F6 C32 C33 117.1(2)
F6 C32 C31 120.1(2)
C33 C32 C31 122.8(2)
F7 C33 C32 120.9(2)
F7 C33 C34 120.0(2)
C32 C33 C34 119.2(2)
F8 C34 C35 119.8(2)
F8 C34 C33 120.3(2)
C35 C34 C33 119.9(2)
F9 C35 C36 121.4(2)
F9 C35 C34 119.2(2)
C36 C35 C34 119.4(2)
F10 C36 C35 117.6(2)
F10 C36 C31 119.3(2)
C35 C36 C31 123.1(2)
C42 C37 C38 116.2(2)
C42 C37 C15 121.9(2)
C38 C37 C15 121.8(2)
F11 C38 C39 118.0(2)
F11 C38 C37 119.9(2)
C39 C38 C37 122.2(2)
F12 C39 C40 119.8(2)
F12 C39 C38 120.6(2)
C40 C39 C38 119.6(2)
F13 C40 C39 120.3(2)
F13 C40 C41 120.0(2)
C39 C40 C41 119.7(2)
F14 C41 C42 120.4(2)
F14 C41 C40 119.9(2)
C42 C41 C40 119.7(2)
F15 C42 C41 118.2(2)
F15 C42 C37 119.5(2)
C41 C42 C37 122.3(2)
C48 C43 C44 119.4(4)
C48 C43 H43 120.3
C44 C43 H43 120.3
C45 C44 C43 121.0(4)
C45 C44 H44 119.5
C43 C44 H44 119.5
C44 C45 C46 119.7(4)
C44 C45 H45 120.2
C46 C45 H45 120.2
C45 C46 C47 120.3(4)
C45 C46 H46 119.9
C47 C46 H46 119.9
C48 C47 C46 120.3(4)
C48 C47 H47 119.9
C46 C47 H47 119.9
C47 C48 C43 119.4(4)
C47 C48 H48 120.3
C43 C48 H48 120.3
C50 C49 C54 119.9(3)
C50 C49 H49 120.1
C54 C49 H49 120.1
C49 C50 C51 119.7(3)
C49 C50 H50 120.1
C51 C50 H50 120.1
C52 C51 C50 119.9(3)
C52 C51 H51 120.1
C50 C51 H51 120.1
C53 C52 C51 120.1(3)
C53 C52 H52 119.9
C51 C52 H52 119.9
C52 C53 C54 120.4(3)
C52 C53 H53 119.8
C54 C53 H53 119.8
C53 C54 C49 120.0(4)
C53 C54 H54 120.0
C49 C54 H54 120.0

loop_
_geom_bond_atom_site_label_1
_geom_bond_atom_site_label_2
_geom_bond_distance
Mo O 1.6840(17)
Mo N24 2.033(2)
Mo N21 2.035(2)
Mo N22 2.038(2)
Mo N23 2.039(2)
F1 C26 1.348(3)
F2 C27 1.339(3)
F3 C28 1.343(3)
F4 C29 1.344(3)
F5 C30 1.345(3)
F6 C32 1.342(3)
F7 C33 1.332(3)
F8 C34 1.342(3)
F9 C35 1.339(3)
F10 C36 1.346(3)
F11 C38 1.342(3)
F12 C39 1.338(3)
F13 C40 1.336(3)
F14 C41 1.344(3)
F15 C42 1.350(3)
C1 N21 1.388(3)
C1 C19 1.407(4)
C1 C2 1.417(4)
C2 C3 1.376(4)
C2 H2 0.9500
C3 C4 1.425(3)
C3 H3 0.9500
C4 N21 1.371(3)
C4 C5 1.404(3)
C5 C6 1.408(3)
C5 C25 1.488(4)
C6 N22 1.403(3)
C6 C7 1.426(3)
C7 C8 1.365(4)
C7 H7 0.9500
C8 C9 1.430(4)
C8 H8 0.9500
C9 N22 1.389(3)
C9 C10 1.404(4)
C10 C11 1.401(4)
C10 C31 1.496(3)
C11 N23 1.396(3)
C11 C12 1.423(4)
C12 C13 1.359(4)
C12 H12 0.9500
C13 C14 1.436(3)
C13 H13 0.9500
C14 C15 1.404(3)
C14 N23 1.404(3)
C15 C16 1.400(3)
C15 C37 1.492(3)
C16 N24 1.372(3)
C16 C17 1.422(3)
C17 C18 1.381(4)
C17 H17 0.9500
C18 C19 1.417(3)
C18 H18 0.9500
C19 N24 1.380(3)
C25 C30 1.392(3)
C25 C26 1.392(3)
C26 C27 1.378(4)
C27 C28 1.372(4)
C28 C29 1.380(4)
C29 C30 1.384(4)
C31 C32 1.392(3)
C31 C36 1.392(3)
C32 C33 1.383(4)
C33 C34 1.385(4)
C34 C35 1.379(4)
C35 C36 1.374(4)
C37 C42 1.393(3)
C37 C38 1.394(3)
C38 C39 1.381(4)
C39 C40 1.379(4)
C40 C41 1.382(4)
C41 C42 1.375(4)
C43 C48 1.380(6)
C43 C44 1.377(6)
C43 H43 0.9500
C44 C45 1.358(6)
C44 H44 0.9500
C45 C46 1.360(5)
C45 H45 0.9500
C46 C47 1.377(5)
C46 H46 0.9500
C47 C48 1.369(6)
C47 H47 0.9500
C48 H48 0.9500
C49 C50 1.377(6)
C49 C54 1.374(6)
C49 H49 0.9500
C50 C51 1.381(6)
C50 H50 0.9500
C51 C52 1.371(5)
C51 H51 0.9500
C52 C53 1.365(5)
C52 H52 0.9500
C53 C54 1.369(5)
C53 H53 0.9500
C54 H54 0.9500
